data_4326972
loop_
_publ_author_name
'Chuan-Hung Chuang'
'Chen-Kuo Ou'
'Shan-Tung Liu'
'Anil Kumar'
'Wei-Min Ching'
'Pei-Chun Chiang'
'Mira Anne C. dela Rosa'
'Chen-Hsiung Hung'

_publ_section_title
;
 Ruthenium Complexes of Thiaporphyrin and Dithiaporphyrin
;
_journal_name_full 'Inorganic Chemistry'
_journal_page_first 11947
_journal_page_last 11957
_journal_paper_doi 10.1021/ic200977n
_journal_volume 50
_journal_year 2011
_chemical_formula_sum 'C74 H60 N2 Ru S2 Se4'
_chemical_formula_weight 1458.27
_chemical_name_systematic
;
 ?
;
_space_group_IT_number 14
_symmetry_cell_setting monoclinic
_symmetry_space_group_name_Hall '-P 2yn'
_symmetry_space_group_name_H-M 'P 1 21/n 1'
_atom_sites_solution_hydrogens geom
_atom_sites_solution_primary direct
_atom_sites_solution_secondary difmap
_audit_creation_method SHELXL-97
_cell_angle_alpha 90.00
_cell_angle_beta 93.957(5)
_cell_angle_gamma 90.00
_cell_formula_units_Z 2
_cell_length_a 9.171(2)
_cell_length_b 26.666(7)
_cell_length_c 13.984(4)
_cell_measurement_temperature 293(2)
_cell_volume 3411.7(15)
_computing_cell_refinement 'Bruker SMART'
_computing_data_collection 'Bruker SMART'
_computing_data_reduction 'Bruker SAINT'
_computing_molecular_graphics 'Bruker SHELXTL'
_computing_publication_material 'Bruker SHELXTL'
_computing_structure_refinement 'SHELXL-97 (Sheldrick, 1997)'
_computing_structure_solution 'SHELXS-97 (Sheldrick, 1990)'
_diffrn_ambient_temperature 293(2)
_diffrn_measured_fraction_theta_full 0.985
_diffrn_measured_fraction_theta_max 0.985
_diffrn_measurement_device_type 'CCD area detector'
_diffrn_measurement_method 'phi and omega scans'
_diffrn_radiation_monochromator graphite
_diffrn_radiation_source 'fine-focus sealed tube'
_diffrn_radiation_type MoK\a
_diffrn_radiation_wavelength 0.71073
_diffrn_reflns_av_R_equivalents 0.0401
_diffrn_reflns_av_sigmaI/netI 0.1036
_diffrn_reflns_limit_h_max 10
_diffrn_reflns_limit_h_min -11
_diffrn_reflns_limit_k_max 34
_diffrn_reflns_limit_k_min -31
_diffrn_reflns_limit_l_max 18
_diffrn_reflns_limit_l_min -16
_diffrn_reflns_number 21286
_diffrn_reflns_theta_full 27.59
_diffrn_reflns_theta_max 27.59
_diffrn_reflns_theta_min 1.65
_exptl_absorpt_coefficient_mu 2.466
_exptl_absorpt_correction_T_max 0.8271
_exptl_absorpt_correction_T_min 0.6937
_exptl_absorpt_correction_type empirical
_exptl_absorpt_process_details SADABS
_exptl_crystal_colour Black
_exptl_crystal_density_diffrn 1.420
_exptl_crystal_description Block
_exptl_crystal_F_000 1460
_exptl_crystal_size_max 0.16
_exptl_crystal_size_mid 0.08
_exptl_crystal_size_min 0.08
_platon_squeeze_details
;
;
_refine_diff_density_max 1.283
_refine_diff_density_min -1.432
_refine_diff_density_rms 0.116
_refine_ls_extinction_method none
_refine_ls_goodness_of_fit_ref 0.711
_refine_ls_hydrogen_treatment constr
_refine_ls_matrix_type full
_refine_ls_number_parameters 344
_refine_ls_number_reflns 7788
_refine_ls_number_restraints 9
_refine_ls_restrained_S_all 0.739
_refine_ls_R_factor_all 0.0985
_refine_ls_R_factor_gt 0.0611
_refine_ls_shift/su_max 0.001
_refine_ls_shift/su_mean 0.000
_refine_ls_structure_factor_coef Fsqd
_refine_ls_weighting_details 'calc w=1/[\s^2^(Fo^2^)+(0.1651P)^2^+0.0000P] where P=(Fo^2^+2Fc^2^)/3'
_refine_ls_weighting_scheme calc
_refine_ls_wR_factor_gt 0.1881
_refine_ls_wR_factor_ref 0.2028
_reflns_number_gt 3950
_reflns_number_total 7788
_reflns_threshold_expression >2sigma(I)
_cod_data_source_file ic200977n_si_002_7.cif
_cod_data_source_block h244n-sr
_cod_original_cell_volume 3411.6(15)
_cod_database_code 4326972

loop_
_symmetry_equiv_pos_as_xyz
'x, y, z'
'-x+1/2, y+1/2, -z+1/2'
'-x, -y, -z'
'x-1/2, -y-1/2, z-1/2'

loop_
_atom_site_label
_atom_site_type_symbol
_atom_site_fract_x
_atom_site_fract_y
_atom_site_fract_z
_atom_site_U_iso_or_equiv
_atom_site_adp_type
_atom_site_occupancy
_atom_site_symmetry_multiplicity
_atom_site_calc_flag
_atom_site_refinement_flags
_atom_site_disorder_assembly
_atom_site_disorder_group
Ru1 Ru 0.5000 0.0000 0.5000 0.0368(2) Uani 1 2 d S . 1
S1 S 0.25421(16) 0.01048(5) 0.49324(11) 0.0415(4) Uani 1 1 d . A 1
Se1 Se 0.52912(7) 0.02706(2) 0.67093(4) 0.0477(2) Uani 1 1 d . B 1
N1 N 0.5261(5) 0.07623(16) 0.4666(3) 0.0404(10) Uani 1 1 d . A 1
C1 C 0.1707(6) -0.0429(2) 0.4383(4) 0.0427(13) Uani 1 1 d . . 1
C2 C 0.0685(6) -0.0238(2) 0.3620(5) 0.0518(16) Uani 1 1 d . A 1
H2 H -0.0042 -0.0436 0.3318 0.062 Uiso 1 1 calc R A 1
C3 C 0.0870(7) 0.0237(2) 0.3390(5) 0.0545(16) Uani 1 1 d . A 1
H3 H 0.0289 0.0396 0.2910 0.065 Uiso 1 1 calc R A 1
C4 C 0.2057(6) 0.0496(2) 0.3947(4) 0.0438(13) Uani 1 1 d . A 1
C5 C 0.2810(6) 0.0918(2) 0.3753(4) 0.0444(14) Uani 1 1 d . A 1
C6 C 0.4220(6) 0.1063(2) 0.4191(4) 0.0439(14) Uani 1 1 d . A 1
C7 C 0.4821(7) 0.1555(2) 0.4119(5) 0.0630(19) Uani 1 1 d . A 1
H7 H 0.4357 0.1832 0.3831 0.076 Uiso 1 1 calc R A 1
C8 C 0.6216(7) 0.1544(2) 0.4555(5) 0.0592(17) Uani 1 1 d . A 1
H8 H 0.6862 0.1813 0.4614 0.071 Uiso 1 1 calc R A 1
C9 C 0.6486(6) 0.1056(2) 0.4894(4) 0.0451(14) Uani 1 1 d . A 1
C10 C 0.7819(6) 0.0902(2) 0.5437(4) 0.0440(13) Uani 1 1 d . . 1
C11 C 0.2175(7) 0.1260(2) 0.2979(5) 0.0580(17) Uani 1 1 d . A 1
C12 C 0.2967(9) 0.1383(3) 0.2193(6) 0.074(2) Uani 1 1 d . A 1
H12 H 0.3911 0.1261 0.2155 0.089 Uiso 1 1 calc R A 1
C13 C 0.0774(8) 0.1452(3) 0.3011(6) 0.074(2) Uani 1 1 d . A 1
H13 H 0.0213 0.1368 0.3516 0.088 Uiso 1 1 calc R A 1
C14 C 0.2354(11) 0.1682(4) 0.1480(7) 0.103(3) Uani 1 1 d . A 1
H14 H 0.2887 0.1751 0.0954 0.124 Uiso 1 1 calc R A 1
C15 C 0.0213(10) 0.1764(3) 0.2302(7) 0.096(3) Uani 1 1 d . A 1
H15 H -0.0712 0.1901 0.2348 0.116 Uiso 1 1 calc R A 1
C16 C 0.0992(11) 0.1883(3) 0.1512(8) 0.104(4) Uani 1 1 d . A 1
C17 C 0.0322(11) 0.2228(4) 0.0719(8) 0.160(6) Uani 1 1 d . A 1
H17A H -0.0594 0.2092 0.0467 0.239 Uiso 1 1 calc R A 1
H17B H 0.0978 0.2254 0.0215 0.239 Uiso 1 1 calc R A 1
H17C H 0.0165 0.2555 0.0980 0.239 Uiso 1 1 calc R A 1
C18 C 0.8753(7) 0.1321(2) 0.5869(4) 0.0484(15) Uani 1 1 d . C 1
C19 C 0.8182(8) 0.1671(3) 0.6439(5) 0.0666(19) Uani 1 1 d . C 1
H19 H 0.7206 0.1652 0.6576 0.080 Uiso 1 1 calc R C 1
C20 C 1.0215(7) 0.1366(2) 0.5693(5) 0.0586(17) Uani 1 1 d . C 1
H20 H 1.0641 0.1135 0.5300 0.070 Uiso 1 1 calc R C 1
C21 C 0.9061(9) 0.2061(3) 0.6819(6) 0.083(2) Uani 1 1 d . C 1
H21 H 0.8641 0.2298 0.7203 0.100 Uiso 1 1 calc R C 1
C22 C 1.1047(8) 0.1755(3) 0.6102(6) 0.071(2) Uani 1 1 d . C 1
H22 H 1.2034 0.1774 0.5992 0.085 Uiso 1 1 calc R C 1
C23 C 1.0464(9) 0.2110(3) 0.6658(6) 0.075(2) Uani 1 1 d . C 1
C24 C 1.1325(11) 0.2552(4) 0.7108(8) 0.125(4) Uani 1 1 d . C 1
H24A H 1.0820 0.2859 0.6946 0.188 Uiso 1 1 calc R C 1
H24B H 1.2280 0.2561 0.6868 0.188 Uiso 1 1 calc R C 1
H24C H 1.1415 0.2513 0.7792 0.188 Uiso 1 1 calc R C 1
C25 C 0.37677(19) 0.07903(6) 0.68198(10) 0.075(2) Uani 1 1 d D B 1
H25A H 0.4117 0.1099 0.6548 0.090 Uiso 1 1 calc R B 1
H25B H 0.2906 0.0687 0.6427 0.090 Uiso 1 1 calc R B 1
Se2 Se 0.31707(19) 0.09397(6) 0.81045(10) 0.1182(5) Uani 0.80 1 d PRD B 1
C35 C 0.4688(9) 0.2288(2) 0.9303(6) 0.1182(5) Uani 0.80 1 d PG B 1
H35 H 0.4264 0.2567 0.9571 0.142 Uiso 0.80 1 calc PR B 1
C36 C 0.6198(8) 0.2261(2) 0.9271(6) 0.1182(5) Uani 0.80 1 d PG B 1
H36 H 0.6783 0.2522 0.9517 0.142 Uiso 0.80 1 calc PR B 1
C34 C 0.6832(6) 0.1844(3) 0.8871(6) 0.1182(5) Uani 0.80 1 d PG B 1
H34 H 0.7842 0.1826 0.8849 0.142 Uiso 0.80 1 calc PR B 1
C33 C 0.5957(9) 0.1454(2) 0.8504(6) 0.1182(5) Uani 0.80 1 d PG B 1
H33 H 0.6381 0.1175 0.8236 0.142 Uiso 0.80 1 calc PR B 1
C37 C 0.4448(8) 0.1481(3) 0.8536(6) 0.1182(5) Uani 0.80 1 d PGD B 1
C32 C 0.3813(6) 0.1898(3) 0.8936(6) 0.1182(5) Uani 0.80 1 d PG B 1
H32 H 0.2803 0.1916 0.8958 0.142 Uiso 0.80 1 calc PR B 1
Se2A Se 0.4485(9) 0.1210(3) 0.7920(5) 0.185(4) Uani 0.20 1 d PD D 3
C81 C 0.372(5) 0.2400(11) 0.987(3) 0.185(4) Uani 0.20 1 d PGD D 3
H81 H 0.3120 0.2488 1.0357 0.222 Uiso 0.20 1 calc PR D 3
C80 C 0.358(4) 0.1930(10) 0.945(2) 0.185(4) Uani 0.20 1 d PGD D 3
H80 H 0.2898 0.1703 0.9647 0.222 Uiso 0.20 1 calc PR D 3
C84 C 0.447(3) 0.1799(6) 0.8720(16) 0.185(4) Uani 0.20 1 d PGD D 3
C85 C 0.550(4) 0.2139(8) 0.842(3) 0.185(4) Uani 0.20 1 d PGD D 3
H85 H 0.6092 0.2052 0.7935 0.222 Uiso 0.20 1 calc PR D 3
C83 C 0.563(4) 0.2609(8) 0.885(3) 0.185(4) Uani 0.20 1 d PGD D 3
H83 H 0.6315 0.2837 0.8645 0.222 Uiso 0.20 1 calc PR D 3
C82 C 0.474(4) 0.2740(8) 0.957(3) 0.185(4) Uani 0.20 1 d PGD D 3
H82 H 0.4829 0.3055 0.9856 0.222 Uiso 0.20 1 calc PR D 3
C26 C 0.4516(8) -0.0195(3) 0.7589(4) 0.0558(16) Uani 1 1 d . . .
C27 C 0.3303(9) -0.0482(3) 0.7365(6) 0.073(2) Uani 1 1 d . B .
H27 H 0.2797 -0.0457 0.6768 0.087 Uiso 1 1 calc R . .
C29 C 0.5332(11) -0.0243(3) 0.8466(6) 0.091(3) Uani 1 1 d . B .
H29 H 0.6214 -0.0076 0.8592 0.110 Uiso 1 1 calc R . .
C28 C 0.2843(10) -0.0812(4) 0.8055(7) 0.092(3) Uani 1 1 d . . .
H28 H 0.2027 -0.1012 0.7908 0.111 Uiso 1 1 calc R B .
C31 C 0.4725(14) -0.0570(5) 0.9172(6) 0.118(4) Uani 1 1 d . . .
H31 H 0.5162 -0.0583 0.9791 0.141 Uiso 1 1 calc R B .
C30 C 0.3559(14) -0.0850(4) 0.8943(8) 0.112(4) Uani 1 1 d . B .
H30 H 0.3225 -0.1074 0.9390 0.135 Uiso 1 1 calc R . .

loop_
_atom_site_aniso_label
_atom_site_aniso_U_11
_atom_site_aniso_U_22
_atom_site_aniso_U_33
_atom_site_aniso_U_23
_atom_site_aniso_U_13
_atom_site_aniso_U_12
Ru1 0.0343(4) 0.0321(3) 0.0434(4) 0.0018(3) -0.0007(3) 0.0024(3)
S1 0.0367(8) 0.0387(7) 0.0490(8) 0.0013(6) 0.0012(6) 0.0028(6)
Se1 0.0458(4) 0.0496(4) 0.0472(4) -0.0032(3) -0.0004(3) -0.0008(3)
N1 0.040(3) 0.034(2) 0.046(3) 0.003(2) -0.004(2) 0.002(2)
C1 0.035(3) 0.040(3) 0.053(3) 0.003(3) 0.001(3) -0.004(2)
C2 0.034(3) 0.050(4) 0.070(4) 0.006(3) -0.010(3) -0.005(3)
C3 0.035(3) 0.053(4) 0.074(4) 0.005(3) -0.011(3) 0.003(3)
C4 0.035(3) 0.041(3) 0.055(3) 0.003(3) -0.004(3) 0.005(2)
C5 0.039(3) 0.039(3) 0.055(4) 0.004(3) 0.003(3) 0.008(3)
C6 0.046(3) 0.033(3) 0.051(3) 0.001(2) -0.009(3) 0.007(2)
C7 0.064(4) 0.037(3) 0.085(5) 0.010(3) -0.018(4) -0.001(3)
C8 0.061(4) 0.038(3) 0.076(4) 0.005(3) -0.013(3) -0.008(3)
C9 0.041(3) 0.035(3) 0.058(4) 0.000(3) -0.005(3) -0.004(2)
C10 0.041(3) 0.042(3) 0.049(3) -0.001(3) 0.003(3) -0.007(3)
C11 0.058(4) 0.037(3) 0.077(5) 0.002(3) -0.016(4) 0.001(3)
C12 0.065(5) 0.075(5) 0.081(5) 0.032(4) -0.002(4) 0.004(4)
C13 0.060(4) 0.063(4) 0.096(5) 0.019(4) -0.010(4) 0.017(4)
C14 0.103(8) 0.112(7) 0.092(6) 0.052(6) -0.012(5) -0.027(6)
C15 0.074(6) 0.075(6) 0.135(8) 0.032(6) -0.028(6) 0.020(5)
C16 0.091(7) 0.076(6) 0.138(8) 0.054(6) -0.051(6) -0.019(5)
C17 0.120(9) 0.151(10) 0.199(13) 0.124(10) -0.057(9) -0.021(8)
C18 0.045(4) 0.041(3) 0.058(4) -0.005(3) -0.004(3) -0.001(3)
C19 0.054(4) 0.069(5) 0.075(5) -0.014(4) -0.005(4) -0.002(4)
C20 0.046(4) 0.044(3) 0.086(5) -0.007(3) 0.004(3) -0.002(3)
C21 0.073(6) 0.075(5) 0.098(6) -0.038(5) -0.013(5) 0.006(4)
C22 0.048(4) 0.057(4) 0.107(6) 0.009(4) -0.006(4) -0.008(3)
C23 0.061(5) 0.064(5) 0.097(6) -0.017(4) -0.010(4) -0.013(4)
C24 0.094(7) 0.108(8) 0.170(10) -0.043(7) -0.017(7) -0.034(6)
C25 0.095(6) 0.065(5) 0.063(4) -0.010(4) -0.008(4) 0.021(4)
Se2 0.1360(13) 0.1154(11) 0.1051(9) -0.0274(8) 0.0233(9) 0.0141(9)
C35 0.1360(13) 0.1154(11) 0.1051(9) -0.0274(8) 0.0233(9) 0.0141(9)
C36 0.1360(13) 0.1154(11) 0.1051(9) -0.0274(8) 0.0233(9) 0.0141(9)
C34 0.1360(13) 0.1154(11) 0.1051(9) -0.0274(8) 0.0233(9) 0.0141(9)
C33 0.1360(13) 0.1154(11) 0.1051(9) -0.0274(8) 0.0233(9) 0.0141(9)
C37 0.1360(13) 0.1154(11) 0.1051(9) -0.0274(8) 0.0233(9) 0.0141(9)
C32 0.1360(13) 0.1154(11) 0.1051(9) -0.0274(8) 0.0233(9) 0.0141(9)
Se2A 0.153(7) 0.158(7) 0.252(10) -0.066(7) 0.071(7) -0.033(6)
C81 0.153(7) 0.158(7) 0.252(10) -0.066(7) 0.071(7) -0.033(6)
C80 0.153(7) 0.158(7) 0.252(10) -0.066(7) 0.071(7) -0.033(6)
C84 0.153(7) 0.158(7) 0.252(10) -0.066(7) 0.071(7) -0.033(6)
C85 0.153(7) 0.158(7) 0.252(10) -0.066(7) 0.071(7) -0.033(6)
C83 0.153(7) 0.158(7) 0.252(10) -0.066(7) 0.071(7) -0.033(6)
C82 0.153(7) 0.158(7) 0.252(10) -0.066(7) 0.071(7) -0.033(6)
C26 0.069(5) 0.062(4) 0.037(3) 0.000(3) 0.006(3) 0.005(4)
C27 0.071(5) 0.083(5) 0.065(5) 0.007(4) 0.012(4) -0.012(4)
C29 0.107(7) 0.094(6) 0.069(5) 0.016(5) -0.020(5) -0.014(5)
C28 0.085(6) 0.104(7) 0.092(7) 0.013(6) 0.035(5) -0.026(5)
C31 0.156(11) 0.134(9) 0.061(6) 0.038(6) -0.005(6) -0.001(8)
C30 0.128(10) 0.123(9) 0.090(8) 0.018(7) 0.042(7) -0.021(8)

loop_
_atom_type_symbol
_atom_type_description
_atom_type_scat_dispersion_real
_atom_type_scat_dispersion_imag
_atom_type_scat_source
C C 0.0033 0.0016 'International Tables Vol C Tables 4.2.6.8 and 6.1.1.4'
H H 0.0000 0.0000 'International Tables Vol C Tables 4.2.6.8 and 6.1.1.4'
N N 0.0061 0.0033 'International Tables Vol C Tables 4.2.6.8 and 6.1.1.4'
S S 0.1246 0.1234 'International Tables Vol C Tables 4.2.6.8 and 6.1.1.4'
Se Se -0.0929 2.2259 'International Tables Vol C Tables 4.2.6.8 and 6.1.1.4'
Ru Ru -1.2594 0.8363 'International Tables Vol C Tables 4.2.6.8 and 6.1.1.4'

loop_
_geom_angle_atom_site_label_1
_geom_angle_atom_site_label_2
_geom_angle_atom_site_label_3
_geom_angle
_geom_angle_site_symmetry_1
_geom_angle_site_symmetry_3
N1 Ru1 N1 180.0 3_656 .
N1 Ru1 S1 90.01(13) 3_656 .
N1 Ru1 S1 89.99(13) . .
N1 Ru1 S1 89.99(13) 3_656 3_656
N1 Ru1 S1 90.01(13) . 3_656
S1 Ru1 S1 180.0 . 3_656
N1 Ru1 Se1 94.21(13) 3_656 .
N1 Ru1 Se1 85.79(13) . .
S1 Ru1 Se1 92.56(4) . .
S1 Ru1 Se1 87.44(4) 3_656 .
N1 Ru1 Se1 85.79(13) 3_656 3_656
N1 Ru1 Se1 94.21(13) . 3_656
S1 Ru1 Se1 87.44(4) . 3_656
S1 Ru1 Se1 92.56(4) 3_656 3_656
Se1 Ru1 Se1 180.00(3) . 3_656
C4 S1 C1 93.3(3) . .
C4 S1 Ru1 107.6(2) . .
C1 S1 Ru1 108.6(2) . .
C26 Se1 C25 96.2(2) . .
C26 Se1 Ru1 114.0(2) . .
C25 Se1 Ru1 104.34(5) . .
C9 N1 C6 107.7(4) . .
C9 N1 Ru1 126.7(3) . .
C6 N1 Ru1 125.6(4) . .
C10 C1 C2 129.9(6) 3_656 .
C10 C1 S1 123.1(4) 3_656 .
C2 C1 S1 105.9(4) . .
C3 C2 C1 115.2(5) . .
C2 C3 C4 115.1(5) . .
C5 C4 C3 130.7(6) . .
C5 C4 S1 122.9(4) . .
C3 C4 S1 106.0(4) . .
C4 C5 C6 126.2(5) . .
C4 C5 C11 118.1(5) . .
C6 C5 C11 115.7(5) . .
N1 C6 C7 108.0(5) . .
N1 C6 C5 128.0(5) . .
C7 C6 C5 123.8(5) . .
C8 C7 C6 107.5(5) . .
C7 C8 C9 107.8(6) . .
N1 C9 C8 109.0(5) . .
N1 C9 C10 126.9(5) . .
C8 C9 C10 124.1(5) . .
C1 C10 C9 127.4(5) 3_656 .
C1 C10 C18 116.7(5) 3_656 .
C9 C10 C18 115.8(5) . .
C12 C11 C13 118.1(6) . .
C12 C11 C5 120.8(6) . .
C13 C11 C5 121.0(7) . .
C11 C12 C14 120.0(8) . .
C15 C13 C11 120.3(8) . .
C16 C14 C12 122.5(9) . .
C16 C15 C13 121.7(8) . .
C15 C16 C14 117.3(8) . .
C15 C16 C17 120.5(10) . .
C14 C16 C17 122.3(11) . .
C19 C18 C20 117.5(6) . .
C19 C18 C10 120.9(6) . .
C20 C18 C10 121.6(5) . .
C18 C19 C21 120.0(7) . .
C18 C20 C22 120.3(6) . .
C23 C21 C19 123.3(7) . .
C23 C22 C20 122.0(7) . .
C21 C23 C22 116.9(7) . .
C21 C23 C24 119.0(8) . .
C22 C23 C24 124.0(8) . .
Se2 C25 Se1 117.25(5) . .
C37 Se2 C25 103.8(3) . .
C36 C35 C32 120.0 . .
C34 C36 C35 120.0 . .
C36 C34 C33 120.0 . .
C34 C33 C37 120.0 . .
C32 C37 C33 120.0 . .
C32 C37 Se2 117.6(5) . .
C33 C37 Se2 122.4(5) . .
C37 C32 C35 120.0 . .
C80 C81 C82 120.0 . .
C84 C80 C81 120.0 . .
C85 C84 C80 120.0 . .
C85 C84 Se2A 108.93(9) . .
C80 C84 Se2A 130.90(16) . .
C84 C85 C83 120.0 . .
C82 C83 C85 120.0 . .
C83 C82 C81 120.0 . .
C27 C26 C29 121.7(7) . .
C27 C26 Se1 123.2(5) . .
C29 C26 Se1 115.0(6) . .
C26 C27 C28 118.4(8) . .
C26 C29 C31 116.4(9) . .
C27 C28 C30 121.7(9) . .
C30 C31 C29 120.9(9) . .
C31 C30 C28 120.4(9) . .

loop_
_geom_bond_atom_site_label_1
_geom_bond_atom_site_label_2
_geom_bond_distance
_geom_bond_site_symmetry_2
Ru1 N1 2.103(4) 3_656
Ru1 N1 2.103(4) .
Ru1 S1 2.2668(15) .
Ru1 S1 2.2669(16) 3_656
Ru1 Se1 2.4935(8) .
Ru1 Se1 2.4935(8) 3_656
S1 C4 1.760(6) .
S1 C1 1.766(6) .
Se1 C26 1.918(7) .
Se1 C25 1.9814(17) .
N1 C9 1.387(7) .
N1 C6 1.383(7) .
C1 C10 1.354(8) 3_656
C1 C2 1.463(8) .
C2 C3 1.321(9) .
C3 C4 1.466(8) .
C4 C5 1.358(8) .
C5 C6 1.445(8) .
C5 C11 1.502(8) .
C6 C7 1.428(8) .
C7 C8 1.379(8) .
C8 C9 1.402(8) .
C9 C10 1.452(8) .
C10 C1 1.354(8) 3_656
C10 C18 1.507(8) .
C11 C12 1.398(10) .
C11 C13 1.387(9) .
C12 C14 1.367(10) .
C13 C15 1.368(10) .
C14 C16 1.362(13) .
C15 C16 1.392(14) .
C16 C17 1.537(11) .
C18 C19 1.357(9) .
C18 C20 1.385(8) .
C19 C21 1.397(10) .
C20 C22 1.388(9) .
C21 C23 1.328(10) .
C22 C23 1.357(10) .
C23 C24 1.529(10) .
C25 Se2 1.9550 .
Se2 C37 1.9294(11) .
C35 C36 1.3900 .
C35 C32 1.3900 .
C36 C34 1.3900 .
C34 C33 1.3900 .
C33 C37 1.3900 .
C37 C32 1.3900 .
Se2A C84 1.9301(11) .
C81 C80 1.3900 .
C81 C82 1.3900 .
C80 C84 1.3900 .
C84 C85 1.3900 .
C85 C83 1.3900 .
C83 C82 1.3900 .
C26 C27 1.369(10) .
C26 C29 1.398(10) .
C27 C28 1.393(11) .
C29 C31 1.455(13) .
C28 C30 1.368(13) .
C31 C30 1.325(13) .

loop_
_platon_squeeze_void_nr
_platon_squeeze_void_average_x
_platon_squeeze_void_average_y
_platon_squeeze_void_average_z
_platon_squeeze_void_volume
_platon_squeeze_void_count_electrons
_platon_squeeze_void_content
1 0.000 0.000 0.000 217 65 ' '
2 0.500 0.500 0.500 217 65 ' '
